data_7707495
loop_
_publ_author_name
'Kawabata, Shintaro'
'Nakabayashi, Koji'
'Imoto, Kenta'
'Klimke, Stephen'
'Renz, Franz'
'Ohkoshi, Shin-Ichi'

_publ_section_title
;
 Second harmonic generation on chiral cyanido-bridged
 Fe<sup>II</sup>-Nb<sup>IV</sup> spin-crossover complexes.
;
_journal_issue 24
_journal_name_full 'Dalton transactions (Cambridge, England : 2003)'
_journal_page_first 8524
_journal_page_last 8532
_journal_paper_doi 10.1039/d1dt01324f
_journal_volume 50
_journal_year 2021
_chemical_formula_structural 'C64 H38 Fe2 Mo N16 O12'
_chemical_formula_sum 'C64 H38 Fe2 Mo N16 O12'
_chemical_formula_weight 1389.38
_chemical_name_common R-FeNb
_space_group_crystal_system cubic
_space_group_IT_number 199
_space_group_name_Hall 'I 2b 2c 3'
_space_group_name_H-M_alt 'I 21 3'
_audit_creation_date 2021-04-21
_audit_creation_method 'PDXL Version 2.8.4.0 (Rigaku, 2017)'
_audit_update_record
;
2021-04-22 deposited with the CCDC.	2021-05-25 downloaded from the CCDC.
;
_cell_angle_alpha 90
_cell_angle_beta 90
_cell_angle_gamma 90
_cell_formula_units_Z 24
_cell_length_a 35.753(3)
_cell_length_b 35.753(3)
_cell_length_c 35.753(3)
_cell_measurement_temperature 298
_cell_volume 45702(7)
_computing_cell_refinement 'PDXL Version 2.8.4.0 (Rigaku, 2017)'
_computing_data_collection 'ENTER THE DATA COLLECTION PROGRAM NAME'
_computing_publication_material 'PDXL Version 2.8.4.0 (Rigaku, 2017)'
_computing_structure_refinement 'PDXL Version 2.8.4.0 (Rigaku, 2017)'
_diffrn_ambient_temperature 298
_diffrn_measurement_device_type 'ENTER THE MEASUREMENT DEVICE NAME'
_diffrn_measurement_method \q/2\q
_diffrn_radiation_type 'Cu K\a'
_diffrn_radiation_wavelength 1.541861
_exptl_crystal_density_diffrn 1.21
_exptl_crystal_F_000 16440.00
_pd_calc_method 'Rietveld Refinement'
_pd_char_colour colourless
_pd_meas_2theta_range_inc 0.0200
_pd_meas_2theta_range_max 70.0000
_pd_meas_2theta_range_min 5.0000
_pd_meas_number_of_points 3251
_pd_proc_ls_prof_R_factor 0.0135
_pd_proc_ls_prof_wR_expected 0.0073
_pd_proc_ls_prof_wR_factor 0.0196
_refine_ls_goodness_of_fit_all 2.6767
_refine_ls_hydrogen_treatment undef
_refine_ls_matrix_type full
_refine_ls_number_constraints 0
_refine_ls_number_parameters 67
_refine_ls_number_restraints 486
_refine_ls_shift/su_max 0.0700
_refine_ls_structure_factor_coef Fsqd
_refine_ls_weighting_scheme sigma
_reflns_d_resolution_high 1.3437
_reflns_d_resolution_low 14.5961
_reflns_limit_h_max 26
_reflns_limit_h_min 0
_reflns_limit_k_max 26
_reflns_limit_k_min 0
_reflns_limit_l_max 26
_reflns_limit_l_min 0
_reflns_number_total 1785
_cod_data_source_file d1dt01324f2.cif
_cod_data_source_block R-FeNb
_cod_depositor_comments 'Adding full bibliography for 7707495--7707497.cif.'
_cod_database_code 7707495
_rigaku_reference_intensity_ratio 3.94

loop_
_symmetry_equiv_pos_site_id
_symmetry_equiv_pos_as_xyz
1 x,y,z
2 z,x,y
3 y,z,x
4 1/2+x,1/2-y,-z
5 1/2+z,1/2-x,-y
6 1/2+y,1/2-z,-x
7 -x,1/2+y,1/2-z
8 -z,1/2+x,1/2-y
9 -y,1/2+z,1/2-x
10 1/2-x,-y,1/2+z
11 1/2-z,-x,1/2+y
12 1/2-y,-z,1/2+x
13 1/2+x,1/2+y,1/2+z
14 1/2+z,1/2+x,1/2+y
15 1/2+y,1/2+z,1/2+x
16 1+x,1-y,1/2-z
17 1+z,1-x,1/2-y
18 1+y,1-z,1/2-x
19 1/2-x,1+y,1-z
20 1/2-z,1+x,1-y
21 1/2-y,1+z,1-x
22 1-x,1/2-y,1+z
23 1-z,1/2-x,1+y
24 1-y,1/2-z,1+x

loop_
_atom_site_label
_atom_site_type_symbol
_atom_site_fract_x
_atom_site_fract_y
_atom_site_fract_z
_atom_site_U_iso_or_equiv
_atom_site_adp_type
_atom_site_occupancy
Nb1 Nb 1 0.75 0.125401 0.012665 Uiso 1
Nb2 Nb 1.125949 0.5 0.25 0.012665 Uiso 1
Fe1 Fe 0.8726(4) 0.6832(3) 0.0680(3) 0.012665 Uiso 1
Fe2 Fe 1.0684(3) 0.6258(3) 0.1827(3) 0.012665 Uiso 1
C15 C 0.990675 0.570329 -0.033372 0.101321 Uiso 1
O2B O 0.870366 0.607561 0.216932 0.126651 Uiso 0.5
O2A O 0.838196 0.503021 0.100152 0.126651 Uiso 0.5
O3 O 0.721969 0.760356 0.160367 0.101321 Uiso 1
C36B C 0.783184 0.812776 -0.028648 0.126651 Uiso 0.5
O4A O 0.983492 0.795784 -0.021618 0.126651 Uiso 0.5
C43 C 1.153148 0.775641 0.217309 0.101321 Uiso 1
C50B C 1.236196 0.602803 0.095835 0.126651 Uiso 0.5
C50A C 1.079773 0.640872 0.028449 0.126651 Uiso 0.5
O7 O 0.948671 0.547421 0.173291 0.101321 Uiso 1
O8B O 0.951097 0.528293 0.283561 0.126651 Uiso 0.5
C64A C 0.960104 0.725367 0.300158 0.126651 Uiso 0.5
O15A O 0.872319 0.444779 0.101583 0.126651 Uiso 0.5
O12 O 0.787747 0.875553 -0.083673 0.126651 Uiso 0.5
O9 O 0.918211 0.844571 -0.086060 0.126651 Uiso 0.5
O10 O 1.303324 0.637864 0.153725 0.126651 Uiso 0.5
O11 O 1.079450 0.615252 -0.050538 0.126651 Uiso 0.5
O15B O 0.914821 0.589180 0.339040 0.126651 Uiso 0.5
O13 O 0.848499 0.671707 0.297424 0.126651 Uiso 0.5
O14 O 0.901106 0.688207 0.346528 0.126651 Uiso 0.5
N1 N 0.9223(6) 0.7057(8) 0.0962(6) 0.101321 Uiso 1
N2 N 1.0429(5) 0.6729(5) 0.1566(5) 0.101321 Uiso 1
N5 N 1.0944(5) 0.5789(4) 0.2104(8) 0.101321 Uiso 1
N6 N 0.8260(6) 0.6628(7) 0.0390(6) 0.101321 Uiso 1
N4 N 0.966025 0.798067 0.050714 0.101321 Uiso 1
N3 N 0.952628 0.717752 0.200297 0.101321 Uiso 1
N7 N 1.050959 0.528745 0.300456 0.101321 Uiso 1
N8 N 1.199613 0.553076 0.224106 0.101321 Uiso 1
N9 N 0.9128(3) 0.6631(3) 0.0258(3) 0.101321 Uiso 1
N10 N 0.8736(3) 0.6283(3) 0.0978(3) 0.101321 Uiso 1
N11 N 0.8376(3) 0.7132(3) 0.1088(3) 0.101321 Uiso 1
N12 N 0.87156(19) 0.7339(2) 0.0390(2) 0.101321 Uiso 1
N13 N 1.0942(3) 0.6643(3) 0.2220(3) 0.101321 Uiso 1
N14 N 1.1124(3) 0.6229(3) 0.1389(3) 0.101321 Uiso 1
N15 N 1.0362(3) 0.5933(3) 0.1437(3) 0.101321 Uiso 1
N16 N 1.0260(2) 0.62577(19) 0.2229(2) 0.101321 Uiso 1
C1 C 0.9497(4) 0.7202(5) 0.1072(4) 0.101321 Uiso 1
C2 C 1.027151 0.698881 0.144571 0.101321 Uiso 1
C5 C 1.106608 0.552346 0.225082 0.101321 Uiso 1
C6 C 0.7998(3) 0.6486(5) 0.0253(5) 0.101321 Uiso 1
C4 C 0.979732 0.781274 0.076557 0.101321 Uiso 1
C3 C 0.969001 0.730678 0.174375 0.101321 Uiso 1
C7 C 1.076881 0.517269 0.282570 0.101321 Uiso 1
C8 C 1.174657 0.533081 0.233384 0.101321 Uiso 1
C9 C 0.924641 0.627638 0.024137 0.101321 Uiso 1
C10 C 0.949736 0.614979 -0.001658 0.101321 Uiso 1
C11 C 0.963489 0.641106 -0.026426 0.101321 Uiso 1
C12 C 0.951760 0.678959 -0.024412 0.101321 Uiso 1
C13 C 0.926775 0.687976 0.002587 0.101321 Uiso 1
C14 C 0.961450 0.573319 -0.002864 0.101321 Uiso 1
O1 O 0.975715 0.557757 0.032599 0.101321 Uiso 1
C20 C 0.883249 0.625728 0.134914 0.101321 Uiso 1
C19 C 0.884140 0.592871 0.156014 0.101321 Uiso 1
C18 C 0.873350 0.562768 0.131601 0.101321 Uiso 1
C17 C 0.863093 0.560605 0.093189 0.101321 Uiso 1
C16 C 0.864426 0.596502 0.078438 0.101321 Uiso 1
C21B C 0.893338 0.588810 0.192807 0.126651 Uiso 0.5
C22B C 0.923534 0.613064 0.194182 0.126651 Uiso 0.5
C21A C 0.853965 0.528280 0.076402 0.126651 Uiso 0.5
C22A C 0.889181 0.512866 0.073146 0.126651 Uiso 0.5
C23 C 0.800271 0.714790 0.107307 0.101321 Uiso 1
C24 C 0.778311 0.733970 0.132595 0.101321 Uiso 1
C25 C 0.797513 0.751982 0.160603 0.101321 Uiso 1
C26 C 0.837225 0.749895 0.162537 0.101321 Uiso 1
C27 C 0.855572 0.729975 0.136136 0.101321 Uiso 1
C28 C 0.734773 0.735650 0.129662 0.101321 Uiso 1
C29 C 0.714317 0.698093 0.130986 0.101321 Uiso 1
C30B C 0.831974 0.754912 0.037396 0.126651 Uiso 0.5
C31B C 0.829275 0.793365 0.021715 0.126651 Uiso 0.5
C32B C 0.861151 0.809154 0.015150 0.126651 Uiso 0.5
C33B C 0.897609 0.794238 0.019906 0.126651 Uiso 0.5
C34B C 0.899315 0.755746 0.033991 0.126651 Uiso 0.5
C35B C 0.785739 0.807138 0.015335 0.126651 Uiso 0.5
O4B O 0.750341 0.795422 0.030457 0.126651 Uiso 0.5
C30A C 0.911550 0.736695 0.021928 0.126651 Uiso 0.5
C31A C 0.923110 0.765726 -0.003087 0.126651 Uiso 0.5
C32A C 0.896756 0.785552 -0.016142 0.126651 Uiso 0.5
C33A C 0.858698 0.781050 -0.007807 0.126651 Uiso 0.5
C34A C 0.847862 0.752577 0.020418 0.126651 Uiso 0.5
C35A C 0.967670 0.760590 -0.009817 0.126651 Uiso 0.5
C36A C 0.985619 0.724312 -0.029327 0.126651 Uiso 0.5
C37 C 1.122488 0.687360 0.213571 0.101321 Uiso 1
C38 C 1.138132 0.711884 0.238192 0.101321 Uiso 1
C39 C 1.123157 0.711730 0.273762 0.101321 Uiso 1
C40 C 1.093046 0.687100 0.283146 0.101321 Uiso 1
C41 C 1.079995 0.664188 0.256112 0.101321 Uiso 1
C42 C 1.170639 0.737896 0.226098 0.101321 Uiso 1
O5 O 1.201180 0.742045 0.253546 0.101321 Uiso 1
C48 C 1.147671 0.608526 0.145434 0.101321 Uiso 1
C47 C 1.176067 0.605396 0.118597 0.101321 Uiso 1
C46 C 1.161398 0.619183 0.083715 0.101321 Uiso 1
C45 C 1.125603 0.634199 0.072489 0.101321 Uiso 1
C44 C 1.102623 0.634024 0.103571 0.101321 Uiso 1
C49B C 1.211061 0.592159 0.123024 0.126651 Uiso 0.5
O6B O 1.221832 0.614859 0.151627 0.000495 Uiso 0.5
C49A C 1.116962 0.646165 0.037721 0.126651 Uiso 0.5
O6A O 1.115607 0.683693 0.044933 0.126651 Uiso 0.5
C51 C 1.011234 0.568929 0.153484 0.101321 Uiso 1
C52 C 0.991669 0.548671 0.129208 0.101321 Uiso 1
C53 C 0.997666 0.553749 0.091737 0.173726 Uiso 1
C54 C 1.024973 0.579980 0.079730 0.101321 Uiso 1
C55 C 1.043265 0.598641 0.107118 0.101321 Uiso 1
C56 C 0.964232 0.522502 0.145233 0.101321 Uiso 1
C57 C 0.983311 0.487461 0.158380 0.101321 Uiso 1
C58B C 1.004752 0.586804 0.223078 0.126651 Uiso 0.5
C59B C 0.971213 0.581002 0.245656 0.126651 Uiso 0.5
C60B C 0.957379 0.610630 0.260016 0.126651 Uiso 0.5
C61B C 0.971035 0.647315 0.256936 0.126651 Uiso 0.5
C62B C 1.006079 0.652453 0.235862 0.126651 Uiso 0.5
C63B C 0.958533 0.537462 0.245884 0.126651 Uiso 0.5
C64B C 0.970873 0.502618 0.222395 0.126651 Uiso 0.5
C58A C 1.025545 0.665020 0.243745 0.126651 Uiso 0.5
C59A C 1.001812 0.671989 0.276261 0.126651 Uiso 0.5
C60A C 0.986544 0.642842 0.289975 0.126651 Uiso 0.5
C61A C 0.989746 0.605869 0.276894 0.126651 Uiso 0.5
C62A C 1.012137 0.599649 0.242765 0.126651 Uiso 0.5
C63A C 1.001803 0.716131 0.287622 0.126651 Uiso 0.5
O8A O 1.030750 0.738528 0.304721 0.126651 Uiso 0.5

loop_
_atom_type_symbol
_atom_type_description
_atom_type_scat_dispersion_real
_atom_type_scat_dispersion_imag
_atom_type_scat_Cromer_Mann_a1
_atom_type_scat_Cromer_Mann_b1
_atom_type_scat_Cromer_Mann_a2
_atom_type_scat_Cromer_Mann_b2
_atom_type_scat_Cromer_Mann_a3
_atom_type_scat_Cromer_Mann_b3
_atom_type_scat_Cromer_Mann_a4
_atom_type_scat_Cromer_Mann_b4
_atom_type_scat_Cromer_Mann_c
_atom_type_scat_source
C C 0.017 0.009 2.31000 1.02000 1.58860 0.865000 20.8439 10.2075 0.568700 51.6512 0.215600
;
    International Tables for Crystallography Vol. C, Table 6.1.1.4 (1999),
    and KEK Report 88-14, 1-136.
;
Fe Fe -1.187 3.202 11.7695 7.35730 3.52220 2.30450 4.76110 0.307200 15.3535 76.8805 1.03690
;
    International Tables for Crystallography Vol. C, Table 6.1.1.4 (1999),
    and KEK Report 88-14, 1-136.
;
N N 0.029 0.018 12.2126 3.13220 2.01250 1.16630 0.005700 9.89330 28.9975 0.582600 -11.529
;
    International Tables for Crystallography Vol. C, Table 6.1.1.4 (1999),
    and KEK Report 88-14, 1-136.
;
Nb Nb -0.246 2.485 17.6142 12.0144 4.04183 3.53346 1.18865 11.7660 0.204785 69.7957 3.75591
;
    International Tables for Crystallography Vol. C, Table 6.1.1.4 (1999),
    and KEK Report 88-14, 1-136.
;
O O 0.046 0.032 3.04850 2.28680 1.54630 0.867000 13.2771 5.70110 0.323900 32.9089 0.250800
;
    International Tables for Crystallography Vol. C, Table 6.1.1.4 (1999),
    and KEK Report 88-14, 1-136.
;

loop_
_audit_conform_dict_name
_audit_conform_dict_version
_audit_conform_dict_location
cif_core.dic 2.4.2 ftp://ftp.iucr.org/pub/cif_core.dic
cif_pd.dic 1.0.1 ftp://ftp.iucr.org/pub/cif_pd.dic

loop_
_geom_angle_atom_site_label_1
_geom_angle_atom_site_label_2
_geom_angle_atom_site_label_3
_geom_angle
_geom_angle_publ_flag
_geom_angle_site_symmetry_1
_geom_angle_site_symmetry_2
_geom_angle_site_symmetry_3
C1 Nb1 C1 145.4(8) yes . . 22_664
C1 Nb1 C2 92.9(4) yes 22_664 . 22_664
C1 Nb1 C2 97.8(4) yes 22_664 . .
C1 Nb1 C2 97.8(4) yes . . 22_664
C1 Nb1 C2 92.9(4) yes . . .
C1 Nb1 C4 75.0(4) yes . . .
C1 Nb1 C4 77.7(4) yes . . 22_664
C1 Nb1 C4 77.7(4) yes 22_664 . .
C1 Nb1 C4 75.0(4) yes 22_664 . 22_664
C1 Nb1 C3 70.6(4) yes 22_664 . 22_664
C1 Nb1 C3 144.0(4) yes 22_664 . .
C1 Nb1 C3 144.0(4) yes . . 22_664
C1 Nb1 C3 70.6(4) yes . . .
C2 Nb1 C2 143.350(4) yes . . 22_664
C2 Nb1 C4 145.4486(12) yes 22_664 . 22_664
C2 Nb1 C4 71.113(5) yes 22_664 . .
C2 Nb1 C4 145.4486(12) yes . . .
C2 Nb1 C4 71.113(5) yes . . 22_664
C2 Nb1 C3 73.068(4) yes . . .
C2 Nb1 C3 77.713(5) yes . . 22_664
C2 Nb1 C3 77.713(5) yes 22_664 . .
C2 Nb1 C3 73.068(4) yes 22_664 . 22_664
C4 Nb1 C4 74.687(6) yes . . 22_664
C4 Nb1 C3 130.066(5) yes . . 22_664
C4 Nb1 C3 129.115(5) yes 22_664 . 22_664
C4 Nb1 C3 130.066(5) yes 22_664 . .
C4 Nb1 C3 129.115(5) yes . . .
C3 Nb1 C3 73.436(6) yes . . 22_664
C5 Nb2 C5 143.102(4) yes . . 16_455
C5 Nb2 C6 98.2(8) yes . . 6_556
C5 Nb2 C6 98.2(8) yes 16_455 . 15_554
C5 Nb2 C6 95.5(7) yes . . 15_554
C5 Nb2 C6 95.5(7) yes 16_455 . 6_556
C5 Nb2 C7 73.881(4) yes 16_455 . 16_455
C5 Nb2 C7 73.881(4) yes . . .
C5 Nb2 C7 76.798(4) yes 16_455 . .
C5 Nb2 C7 76.798(4) yes . . 16_455
C5 Nb2 C8 71.221(5) yes 16_455 . 16_455
C5 Nb2 C8 145.6718(12) yes 16_455 . .
C5 Nb2 C8 145.6718(12) yes . . 16_455
C5 Nb2 C8 71.221(5) yes . . .
C6 Nb2 C6 135.9(7) yes 6_556 . 15_554
C6 Nb2 C7 75.1(4) yes 6_556 . 16_455
C6 Nb2 C7 148.9(4) yes 15_554 . 16_455
C6 Nb2 C7 75.1(4) yes 15_554 . .
C6 Nb2 C7 148.9(4) yes 6_556 . .
C6 Nb2 C8 72.4(4) yes 6_556 . 16_455
C6 Nb2 C8 72.8(4) yes 6_556 . .
C6 Nb2 C8 72.8(4) yes 15_554 . 16_455
C6 Nb2 C8 72.4(4) yes 15_554 . .
C7 Nb2 C7 73.835(7) yes . . 16_455
C7 Nb2 C8 130.131(5) yes 16_455 . .
C7 Nb2 C8 130.131(5) yes . . 16_455
C7 Nb2 C8 128.940(5) yes . . .
C7 Nb2 C8 128.940(5) yes 16_455 . 16_455
C8 Nb2 C8 74.472(7) yes . . 16_455
N1 Fe1 N6 177.5(15) yes . . .
N1 Fe1 N9 84.6(8) yes . . .
N1 Fe1 N10 95.1(9) yes . . .
N1 Fe1 N11 88.7(8) yes . . .
N1 Fe1 N12 85.7(8) yes . . .
N6 Fe1 N9 93.7(9) yes . . .
N6 Fe1 N10 86.7(9) yes . . .
N6 Fe1 N11 92.7(9) yes . . .
N6 Fe1 N12 92.5(9) yes . . .
N9 Fe1 N10 91.5(6) yes . . .
N9 Fe1 N11 169.5(9) yes . . .
N9 Fe1 N12 87.4(6) yes . . .
N10 Fe1 N11 97.1(7) yes . . .
N10 Fe1 N12 178.7(7) yes . . .
N11 Fe1 N12 84.1(6) yes . . .
N2 Fe2 N5 178.5(15) yes . . .
N2 Fe2 N13 87.9(8) yes . . .
N2 Fe2 N14 91.7(8) yes . . .
N2 Fe2 N15 85.1(7) yes . . .
N2 Fe2 N16 89.5(7) yes . . .
N5 Fe2 N13 90.7(8) yes . . .
N5 Fe2 N14 89.0(8) yes . . .
N5 Fe2 N15 96.3(8) yes . . .
N5 Fe2 N16 89.8(8) yes . . .
N13 Fe2 N14 100.6(7) yes . . .
N13 Fe2 N15 171.7(9) yes . . .
N13 Fe2 N16 82.1(6) yes . . .
N14 Fe2 N15 84.1(6) yes . . .
N14 Fe2 N16 177.1(8) yes . . .
N15 Fe2 N16 93.4(6) yes . . .
C35B C36B O4B 92.3004(8) yes . . 19_644
C35A O4A C36A 85.183(6) yes . . 22_664
C63B O8B C64B 86.560(3) yes . . 16_455
C63A C64A O8A 90.318(3) yes . . 22_664
Fe1 N1 C1 172(2) yes . . .
Fe2 N2 C2 174.9(14) yes . . .
Fe2 N5 C5 176.0(14) yes . . .
Fe1 N6 C6 173(2) yes . . .
Fe1 N9 C9 123.1(7) yes . . .
Fe1 N9 C13 117.2(7) yes . . .
C9 N9 C13 119.6(8) yes . . .
Fe1 N10 C20 121.6(7) yes . . .
Fe1 N10 C16 119.0(7) yes . . .
C20 N10 C16 119.4(7) yes . . .
Fe1 N11 C23 124.2(7) yes . . .
Fe1 N11 C27 116.0(7) yes . . .
C23 N11 C27 119.8(8) yes . . .
Fe1 N12 C30B 116.1(5) yes . . .
Fe1 N12 C34B 126.0(6) yes . . .
Fe1 N12 C30A 103.6(5) yes . . .
Fe1 N12 C34A 136.8(6) yes . . .
C30B N12 C34B 113.2(5) yes . . .
C30B N12 C30A 140.0(5) yes . . .
C30B N12 C34A 31.13(16) yes . . .
C34B N12 C30A 36.06(18) yes . . .
C34B N12 C34A 97.1(5) yes . . .
C30A N12 C34A 112.0(5) yes . . .
Fe2 N13 C37 124.4(7) yes . . .
Fe2 N13 C41 115.6(7) yes . . .
C37 N13 C41 120.0(8) yes . . .
Fe2 N14 C48 123.0(7) yes . . .
Fe2 N14 C44 117.1(7) yes . . .
C48 N14 C44 119.8(7) yes . . .
Fe2 N15 C51 123.8(7) yes . . .
Fe2 N15 C55 116.9(7) yes . . .
C51 N15 C55 119.3(8) yes . . .
Fe2 N16 C58B 110.5(5) yes . . .
Fe2 N16 C62B 130.9(6) yes . . .
Fe2 N16 C58A 109.3(5) yes . . .
Fe2 N16 C62A 131.8(6) yes . . .
C58B N16 C62B 112.7(5) yes . . .
C58B N16 C58A 140.2(5) yes . . .
C58B N16 C62A 33.66(17) yes . . .
C62B N16 C58A 33.35(17) yes . . .
C62B N16 C62A 97.3(5) yes . . .
C58A N16 C62A 112.4(5) yes . . .
Nb1 C1 N1 177(2) yes . . .
Nb1 C2 N2 175.5(13) yes . . .
Nb2 C5 N5 175.3(15) yes . . .
Nb2 C6 N6 176(2) yes 8_645 . .
Nb1 C4 N4 175.2720(4) yes . . .
Nb1 C3 N3 175.5771(4) yes . . .
Nb2 C7 N7 176.1929(3) yes . . .
Nb2 C8 N8 175.63507(15) yes . . .
N9 C9 C10 123.5(5) yes . . .
C9 C10 C11 116.381(5) yes . . .
C9 C10 C14 121.0732(15) yes . . .
C11 C10 C14 122.542(4) yes . . .
C10 C11 C12 120.573(5) yes . . .
C11 C12 C13 117.2762(13) yes . . .
N9 C13 C12 122.6(5) yes . . .
C15 C14 C10 105.9447(15) yes . . .
C15 C14 O1 110.722(6) yes . . .
C10 C14 O1 115.622(3) yes . . .
N10 C20 C19 125.7(4) yes . . .
C20 C19 C18 107.187(7) yes . . .
C20 C19 C21B 128.037(3) yes . . .
C18 C19 C21B 124.776(4) yes . . .
C19 C18 C17 134.038(3) yes . . .
C18 C17 C16 107.903(3) yes . . .
C18 C17 C21A 122.728(3) yes . . .
C16 C17 C21A 129.368(6) yes . . .
N10 C16 C17 125.7(4) yes . . .
O2B C21B C19 114.307(5) yes . . .
O2B C21B C22B 97.981(6) yes . . .
C19 C21B C22B 98.9442(19) yes . . .
O2A C21A C17 113.128(6) yes . . .
O2A C21A C22A 99.529(5) yes . . .
C17 C21A C22A 99.195(4) yes . . .
N11 C23 C24 124.3(5) yes . . .
C23 C24 C25 115.217(6) yes . . .
C23 C24 C28 122.846(3) yes . . .
C25 C24 C28 121.934(3) yes . . .
C24 C25 C26 120.603(3) yes . . .
C25 C26 C27 118.526(3) yes . . .
N11 C27 C26 121.5(4) yes . . .
O3 C28 C24 106.333(2) yes . . .
O3 C28 C29 110.652(5) yes . . .
C24 C28 C29 116.155(3) yes . . .
N12 C30B C31B 120.3(3) yes . . .
C30B C31B C32B 114.493(3) yes . . .
C30B C31B C35B 112.9176(17) yes . . .
C30B C31B C33A 87.147(4) yes . . .
C30B C31B C34A 31.079(3) yes . . .
C32B C31B C35B 132.576(5) yes . . .
C32B C31B C33A 53.405(4) yes . . .
C32B C31B C34A 91.520(6) yes . . .
C35B C31B C33A 129.042(5) yes . . .
C35B C31B C34A 131.2319(7) yes . . .
C33A C31B C34A 56.083(2) yes . . .
C31B C32B C33B 128.597(6) yes . . .
C31B C32B C33A 73.611(3) yes . . .
C31B C32B O6A 118.248(5) yes . . 22_664
C33B C32B C33A 81.208(3) yes . . .
C33B C32B O6A 54.665(3) yes . . 22_664
C33A C32B O6A 132.332(3) yes . . 22_664
C32B C33B C34B 115.601(2) yes . . .
C32B C33B C31A 134.702(3) yes . . .
C32B C33B C32A 87.1563(14) yes . . .
C32B C33B O6A 60.926(3) yes . . 22_664
C34B C33B C31A 63.494(5) yes . . .
C34B C33B C32A 96.599(4) yes . . .
C34B C33B O6A 110.663(6) yes . . 22_664
C31A C33B C32A 50.419(2) yes . . .
C31A C33B O6A 164.2581(7) yes . . 22_664
C32A C33B O6A 144.417(2) yes . . 22_664
N12 C34B C33B 126.2(3) yes . . .
N12 C34B C31A 131.3(3) yes . . .
C33B C34B C31A 62.1475(16) yes . . .
C36B C35B C31B 103.2539(7) yes . . .
C36B C35B O4B 111.008(3) yes . . .
C31B C35B O4B 133.767(5) yes . . .
C36B O4B C35B 128.955(5) yes 19_644 . .
N12 C30A C31A 123.8(3) yes . . .
C33B C31A C34B 54.359(4) yes . . .
C33B C31A C30A 88.645(6) yes . . .
C33B C31A C32A 53.701(5) yes . . .
C33B C31A C35A 135.244(2) yes . . .
C34B C31A C30A 34.379(2) yes . . .
C34B C31A C32A 91.961(5) yes . . .
C34B C31A C35A 127.900(2) yes . . .
C30A C31A C32A 114.889(5) yes . . .
C30A C31A C35A 107.118(2) yes . . .
C32A C31A C35A 137.615(3) yes . . .
C33B C32A C31A 75.881(3) yes . . .
C33B C32A C33A 80.9468(18) yes . . .
C31A C32A C33A 125.353(5) yes . . .
C31B C33A C32B 52.984(3) yes . . .
C31B C33A C32A 140.242(2) yes . . .
C31B C33A C34A 63.640(5) yes . . .
C32B C33A C32A 88.8529(18) yes . . .
C32B C33A C34A 96.798(7) yes . . .
C32A C33A C34A 118.4449(6) yes . . .
N12 C34A C31B 137.9(3) yes . . .
N12 C34A C33A 122.9(3) yes . . .
C31B C34A C33A 60.277(5) yes . . .
O4A C35A C31A 109.260(3) yes . . .
O4A C35A C36A 114.871(6) yes . . .
C31A C35A C36A 123.2507(16) yes . . .
O4A C36A C35A 132.053(3) yes 22_664 . .
N13 C37 C38 124.1(4) yes . . .
C37 C38 C39 115.695(5) yes . . .
C37 C38 C42 120.908(5) yes . . .
C39 C38 C42 123.3972(17) yes . . .
C38 C39 C40 120.7010(18) yes . . .
C39 C40 C41 117.749(5) yes . . .
N13 C41 C40 121.7(5) yes . . .
C43 C42 C38 106.371(6) yes . . .
C43 C42 O5 110.650(3) yes . . .
C38 C42 O5 115.444(5) yes . . .
N14 C48 C47 125.1(4) yes . . .
C48 C47 C46 107.566(6) yes . . .
C48 C47 C49B 128.354(5) yes . . .
C46 C47 C49B 124.0800(18) yes . . .
C47 C46 C45 133.6690(9) yes . . .
C46 C45 C44 107.550(5) yes . . .
C46 C45 C49A 125.1781(8) yes . . .
C44 C45 C49A 127.272(5) yes . . .
N14 C44 C45 126.2(4) yes . . .
C50B C49B C47 115.213(5) yes . . .
C50B C49B O6B 100.423(6) yes . . .
C47 C49B O6B 98.139(3) yes . . .
C50A C49A C45 113.4004(10) yes . . .
C50A C49A O6A 98.3605(14) yes . . .
C45 C49A O6A 98.361(4) yes . . .
C32B O6A C33B 64.409(5) yes 22_664 . 22_664
C32B O6A C49A 90.864(2) yes 22_664 . .
C33B O6A C49A 119.015(5) yes 22_664 . .
N15 C51 C52 123.5(4) yes . . .
C51 C52 C53 118.968(5) yes . . .
C51 C52 C56 116.290(6) yes . . .
C53 C52 C56 124.7326(10) yes . . .
C52 C53 C54 119.4126(6) yes . . .
C53 C54 C55 116.040(5) yes . . .
N15 C55 C54 122.8(5) yes . . .
O7 C56 C52 97.715(6) yes . . .
O7 C56 C57 118.001(5) yes . . .
C52 C56 C57 110.451(6) yes . . .
N16 C58B C59B 121.4(3) yes . . .
C58B C59B C60B 114.991(4) yes . . .
C58B C59B C63B 111.6388(13) yes . . .
C58B C59B C61A 88.069(6) yes . . .
C58B C59B C62A 32.868(3) yes . . .
C60B C59B C63B 133.330(5) yes . . .
C60B C59B C61A 53.777(4) yes . . .
C60B C59B C62A 91.964(5) yes . . .
C63B C59B C61A 131.035(3) yes . . .
C63B C59B C62A 130.6549(8) yes . . .
C61A C59B C62A 55.210(3) yes . . .
C59B C60B C61B 127.507(5) yes . . .
C59B C60B C61A 74.720(4) yes . . .
C61B C60B C61A 81.433(3) yes . . .
C60B C61B C62B 116.8914(16) yes . . .
C60B C61B C59A 137.219(2) yes . . .
C60B C61B C60A 87.854(2) yes . . .
C62B C61B C59A 63.842(6) yes . . .
C62B C61B C60A 96.658(6) yes . . .
C59A C61B C60A 51.501(3) yes . . .
N16 C62B C61B 124.5(3) yes . . .
N16 C62B C59A 134.5(3) yes . . .
C61B C62B C59A 61.005(3) yes . . .
O8B C63B C59B 106.2846(17) yes . . .
O8B C63B C64B 112.342(5) yes . . .
C59B C63B C64B 133.029(4) yes . . .
O8B C64B C63B 126.695(5) yes 16_455 . .
N16 C58A C59A 122.0(3) yes . . .
C61B C59A C62B 55.153(3) yes . . .
C61B C59A C58A 87.769(6) yes . . .
C61B C59A C60A 53.834(4) yes . . .
C61B C59A C63A 130.805(3) yes . . .
C62B C59A C58A 32.625(3) yes . . .
C62B C59A C60A 91.776(5) yes . . .
C62B C59A C63A 130.0235(11) yes . . .
C58A C59A C60A 114.553(4) yes . . .
C58A C59A C63A 111.3269(11) yes . . .
C60A C59A C63A 134.096(4) yes . . .
C61B C60A C59A 74.665(4) yes . . .
C61B C60A C61A 81.369(3) yes . . .
C59A C60A C61A 127.268(5) yes . . .
C59B C61A C60B 51.502(3) yes . . .
C59B C61A C60A 137.092(2) yes . . .
C59B C61A C62A 63.682(6) yes . . .
C60B C61A C60A 87.670(2) yes . . .
C60B C61A C62A 96.737(6) yes . . .
C60A C61A C62A 117.4141(14) yes . . .
N16 C62A C59B 133.9(3) yes . . .
N16 C62A C61A 124.2(3) yes . . .
C59B C62A C61A 61.108(3) yes . . .
C64A C63A C59A 105.7440(16) yes . . .
C64A C63A O8A 115.916(5) yes . . .
C59A C63A O8A 129.960(3) yes . . .
C64A O8A C63A 131.044(2) yes 22_664 . .

loop_
_geom_bond_atom_site_label_1
_geom_bond_atom_site_label_2
_geom_bond_distance
_geom_bond_publ_flag
_geom_bond_site_symmetry_1
_geom_bond_site_symmetry_2
Nb1 C1 2.189(14) yes . .
Nb1 C1 2.189(14) yes . 22_664
Nb1 C2 2.17999(15) yes . .
Nb1 C2 2.17999(15) yes . 22_664
Nb1 C4 2.19655(14) yes . .
Nb1 C4 2.19655(14) yes . 22_664
Nb1 C3 2.18437(14) yes . .
Nb1 C3 2.18437(14) yes . 22_664
Nb2 C5 2.18501(15) yes . 16_455
Nb2 C5 2.18501(15) yes . .
Nb2 C6 2.154(15) yes . 6_556
Nb2 C6 2.154(15) yes . 15_554
Nb2 C7 2.19423(14) yes . 16_455
Nb2 C7 2.19423(14) yes . .
Nb2 C8 2.18734(14) yes . 16_455
Nb2 C8 2.18734(14) yes . .
Fe1 N1 2.20(3) yes . .
Fe1 N6 2.09(3) yes . .
Fe1 N9 2.207(16) yes . .
Fe1 N10 2.234(15) yes . .
Fe1 N11 2.198(16) yes . .
Fe1 N12 2.087(13) yes . .
Fe2 N2 2.13(2) yes . .
Fe2 N5 2.16(2) yes . .
Fe2 N13 2.175(16) yes . .
Fe2 N14 2.223(15) yes . .
Fe2 N15 2.150(15) yes . .
Fe2 N16 2.088(13) yes . .
C15 C14 1.51422(10) yes . .
O2B C21B 1.36673(8) yes . .
O2A C21A 1.36179(8) yes . .
O3 C28 1.48153(9) yes . .
C36B C35B 1.58801(15) yes . .
C36B O4B 1.35123(10) yes . 19_644
O4A C35A 1.44269(11) yes . .
O4A C36A 1.34602(9) yes . 22_664
C43 C42 1.52016(11) yes . .
C50B C49B 1.37744(8) yes . .
C50A C49A 1.38332(12) yes . .
O7 C56 1.45243(8) yes . .
O8B C63B 1.41163(12) yes . .
O8B C64B 1.32917(9) yes . 16_455
C64A C63A 1.59141(13) yes . .
C64A O8A 1.34159(12) yes . 22_664
O15A O15B 1.66117(10) yes . 14_544
N1 C1 1.18(3) yes . .
N2 C2 1.168(18) yes . .
N5 C5 1.170(19) yes . .
N6 C6 1.17(3) yes . .
N4 C4 1.20595(7) yes . .
N3 C3 1.18957(7) yes . .
N7 C7 1.19844(8) yes . .
N8 C8 1.19045(7) yes . .
N9 C9 1.336(10) yes . .
N9 C13 1.315(10) yes . .
N10 C20 1.375(10) yes . .
N10 C16 1.371(10) yes . .
N11 C23 1.338(10) yes . .
N11 C27 1.315(11) yes . .
N12 C30B 1.603(7) yes . .
N12 C34B 1.276(7) yes . .
N12 C30A 1.558(7) yes . .
N12 C34A 1.267(7) yes . .
N13 C37 1.339(11) yes . .
N13 C41 1.320(10) yes . .
N14 C48 1.382(11) yes . .
N14 C44 1.370(10) yes . .
N15 C51 1.294(11) yes . .
N15 C55 1.345(10) yes . .
N16 C58B 1.587(7) yes . .
N16 C62B 1.278(7) yes . .
N16 C58A 1.589(7) yes . .
N16 C62A 1.274(7) yes . .
C9 C10 1.36395(8) yes . .
C10 C11 1.37787(8) yes . .
C10 C14 1.54784(13) yes . .
C11 C12 1.41864(12) yes . .
C12 C13 1.35413(8) yes . .
C14 O1 1.47553(10) yes . .
C20 C19 1.39645(10) yes . .
C19 C18 1.43842(9) yes . .
C19 C21B 1.36367(12) yes . .
C18 C17 1.42355(12) yes . .
C17 C16 1.38835(11) yes . .
C17 C21A 1.34251(10) yes . .
C21B C22B 1.38562(9) yes . .
C21A C22A 1.37932(11) yes . .
C23 C24 1.37987(8) yes . .
C24 C25 1.37433(8) yes . .
C24 C28 1.56130(14) yes . .
C25 C26 1.42344(13) yes . .
C26 C27 1.35220(8) yes . .
C28 C29 1.52974(11) yes . .
C30B C31B 1.48786(12) yes . .
C31B C32B 1.29326(10) yes . .
C31B C35B 1.64843(14) yes . .
C31B C33A 1.55386(10) yes . .
C31B C34A 1.60322(13) yes . .
C32B C33B 1.41859(11) yes . .
C32B C33A 1.30039(9) yes . .
C32B O6A 1.37469(9) yes . 22_664
C33B C34B 1.46669(12) yes . .
C33B C31A 1.59567(9) yes . .
C33B C32A 1.32607(12) yes . .
C33B O6A 1.28314(8) yes . 22_664
C34B C31A 1.61504(11) yes . .
C35B O4B 1.43854(11) yes . .
C30A C31A 1.43108(9) yes . .
C31A C32A 1.26813(8) yes . .
C31A C35A 1.62163(15) yes . .
C32A C33A 1.40221(12) yes . .
C33A C34A 1.48481(9) yes . .
C35A C36A 1.60647(10) yes . .
C37 C38 1.36253(8) yes . .
C38 C39 1.37980(11) yes . .
C38 C42 1.55005(10) yes . .
C39 C40 1.43071(9) yes . .
C40 C41 1.35016(8) yes . .
C42 O5 1.47558(10) yes . .
C48 C47 1.40138(9) yes . .
C47 C46 1.43992(10) yes . .
C47 C49B 1.34699(11) yes . .
C46 C45 1.44470(11) yes . .
C45 C44 1.38203(10) yes . .
C45 C49A 1.35040(11) yes . .
C49B O6B 1.36114(9) yes . .
C49A O6A 1.36714(12) yes . .
C51 C52 1.32935(7) yes . .
C52 C53 1.36883(12) yes . .
C52 C56 1.47170(9) yes . .
C53 C54 1.42022(9) yes . .
C54 C55 1.35340(8) yes . .
C56 C57 1.50191(10) yes . .
C58B C59B 1.46031(10) yes . .
C59B C60B 1.27684(9) yes . .
C59B C63B 1.62136(14) yes . .
C59B C61A 1.57379(9) yes . .
C59B C62A 1.61120(13) yes . .
C60B C61B 1.40383(12) yes . .
C60B C61A 1.31615(10) yes . .
C61B C62B 1.47354(11) yes . .
C61B C59A 1.57048(9) yes . .
C61B C60A 1.31468(10) yes . .
C62B C59A 1.61162(12) yes . .
C63B C64B 1.56582(10) yes . .
C58A C59A 1.46067(10) yes . .
C59A C60A 1.27447(8) yes . .
C59A C63A 1.62965(14) yes . .
C60A C61A 1.40686(12) yes . .
C61A C62A 1.47621(10) yes . .
C63A O8A 1.44431(8) yes . .
